data_4335738
loop_
_publ_author_name
'S\'onia Barroso'
'Filipe Madeira'
'Maria Jos\'e Calhorda'
'M. Jo\~ao Ferreira'
'M. Teresa Duarte'
'Ana M. Martins'

_publ_contact_author_address 'Av. Rovisco Pais, 1049-001 Lisboa, Portugal'
_publ_contact_author_email ana.martins@ist.utl.pt
_publ_contact_author_fax (+351)218464457
_publ_contact_author_name 'A. M. Martins'
_publ_section_title
;
 Toward the Understanding of Radical Reactions: Experimental and
 Computational Studies of Titanium(III) Diamine Bis(phenolate) Complexes
;
_journal_name_full 'Inorganic Chemistry'
_journal_page_first 9427
_journal_page_last 9439
_journal_paper_doi 10.1021/ic401008y
_journal_volume 52
_journal_year 2013
_chemical_formula_moiety 'C43 H72 Cl N3 O3 Ti, C7 H8'
_chemical_formula_sum 'C50 H80 Cl N3 O3 Ti'
_chemical_formula_weight 854.52
_chemical_properties_physical 'air-sensitive, moisture-sensitive'
_space_group_IT_number 14
_symmetry_cell_setting monoclinic
_symmetry_Int_Tables_number 14
_symmetry_space_group_name_Hall '-P 2ybc'
_symmetry_space_group_name_H-M 'P 1 21/c 1'
_atom_sites_solution_hydrogens geom
_atom_sites_solution_primary direct
_atom_sites_solution_secondary difmap
_audit_creation_method SHELXL-97
_cell_angle_alpha 90.00
_cell_angle_beta 93.856(5)
_cell_angle_gamma 90.00
_cell_formula_units_Z 4
_cell_length_a 11.6720(13)
_cell_length_b 25.660(3)
_cell_length_c 16.9620(18)
_cell_measurement_reflns_used 9669
_cell_measurement_temperature 150(2)
_cell_measurement_theta_max 24.77
_cell_measurement_theta_min 2.41
_cell_volume 5068.7(10)
_computing_cell_refinement 'Bruker SAINT'
_computing_data_collection 'Bruker APEX2'
_computing_data_reduction 'Bruker SAINT'
_computing_molecular_graphics 'Bruker SHELXTL'
_computing_publication_material 'Bruker SHELXTL'
_computing_structure_refinement 'SHELXL-97 (Sheldrick, 2008)'
_computing_structure_solution 'SHELXS-97 (Sheldrick, 2008)'
_diffrn_ambient_temperature 150(2)
_diffrn_measured_fraction_theta_full 0.990
_diffrn_measured_fraction_theta_max 0.990
_diffrn_measurement_device_type 'Bruker APEX-II CCD'
_diffrn_measurement_method '\f and \w scans'
_diffrn_radiation_monochromator graphite
_diffrn_radiation_probe x-ray
_diffrn_radiation_type MoK\a
_diffrn_radiation_wavelength 0.71073
_diffrn_reflns_av_R_equivalents 0.1402
_diffrn_reflns_av_sigmaI/netI 0.0939
_diffrn_reflns_limit_h_max 13
_diffrn_reflns_limit_h_min -13
_diffrn_reflns_limit_k_max 30
_diffrn_reflns_limit_k_min -30
_diffrn_reflns_limit_l_max 20
_diffrn_reflns_limit_l_min -20
_diffrn_reflns_number 89729
_diffrn_reflns_theta_full 25.12
_diffrn_reflns_theta_max 25.12
_diffrn_reflns_theta_min 1.44
_diffrn_source 'fine-focus sealed tube'
_exptl_absorpt_coefficient_mu 0.262
_exptl_absorpt_correction_T_max 0.9495
_exptl_absorpt_correction_T_min 0.8178
_exptl_absorpt_correction_type multi-scan
_exptl_absorpt_process_details SADABS
_exptl_crystal_colour orange
_exptl_crystal_density_diffrn 1.120
_exptl_crystal_description needle
_exptl_crystal_F_000 1856
_exptl_crystal_recrystallization_method Toluene
_exptl_crystal_size_max 0.80
_exptl_crystal_size_mid 0.20
_exptl_crystal_size_min 0.20
_platon_squeeze_details
;
;
_refine_diff_density_max 0.724
_refine_diff_density_min -0.749
_refine_diff_density_rms 0.098
_refine_ls_extinction_method none
_refine_ls_goodness_of_fit_ref 1.113
_refine_ls_hydrogen_treatment constr
_refine_ls_matrix_type full
_refine_ls_number_parameters 551
_refine_ls_number_reflns 8957
_refine_ls_number_restraints 44
_refine_ls_restrained_S_all 1.128
_refine_ls_R_factor_all 0.1349
_refine_ls_R_factor_gt 0.0963
_refine_ls_shift/su_max 0.038
_refine_ls_shift/su_mean 0.002
_refine_ls_structure_factor_coef Fsqd
_refine_ls_weighting_details 'calc w=1/[\s^2^(Fo^2^)+(0.0797P)^2^+17.2430P] where P=(Fo^2^+2Fc^2^)/3'
_refine_ls_weighting_scheme calc
_refine_ls_wR_factor_gt 0.2234
_refine_ls_wR_factor_ref 0.2381
_reflns_number_gt 6034
_reflns_number_total 8957
_reflns_threshold_expression >2\s(I)
_cod_data_source_file ic401008y_si_002_3.cif
_cod_data_source_block 4
_cod_original_sg_symbol_H-M 'P 21/c'
_cod_database_code 4335738

loop_
_symmetry_equiv_pos_as_xyz
'x, y, z'
'-x, y+1/2, -z+1/2'
'-x, -y, -z'
'x, -y-1/2, z-1/2'

loop_
_atom_site_label
_atom_site_type_symbol
_atom_site_fract_x
_atom_site_fract_y
_atom_site_fract_z
_atom_site_U_iso_or_equiv
_atom_site_adp_type
_atom_site_occupancy
_atom_site_symmetry_multiplicity
_atom_site_calc_flag
_atom_site_refinement_flags
_atom_site_disorder_assembly
_atom_site_disorder_group
C1 C 0.4654(4) 0.2680(2) 0.3890(3) 0.0271(12) Uani 1 1 d . . .
H1A H 0.5005 0.2622 0.4418 0.032 Uiso 1 1 calc R . .
H1B H 0.4510 0.3051 0.3830 0.032 Uiso 1 1 calc R . .
C2 C 0.5482(4) 0.2508(2) 0.3289(3) 0.0276(12) Uani 1 1 d . . .
H2A H 0.6162 0.2727 0.3330 0.033 Uiso 1 1 calc R . .
H2B H 0.5717 0.2151 0.3392 0.033 Uiso 1 1 calc R . .
C3 C 0.4898(5) 0.3103(2) 0.2219(3) 0.0386(14) Uani 1 1 d . . .
H3A H 0.4436 0.3304 0.2554 0.058 Uiso 1 1 calc R . .
H3B H 0.4585 0.3127 0.1682 0.058 Uiso 1 1 calc R . .
H3C H 0.5669 0.3235 0.2255 0.058 Uiso 1 1 calc R . .
C4 C 0.5632(5) 0.2262(3) 0.1936(4) 0.0453(16) Uani 1 1 d . . .
H4A H 0.5651 0.1900 0.2079 0.068 Uiso 1 1 calc R . .
H4B H 0.6398 0.2400 0.1982 0.068 Uiso 1 1 calc R . .
H4C H 0.5319 0.2298 0.1401 0.068 Uiso 1 1 calc R . .
C11 C 0.4491(4) 0.1309(2) 0.3363(3) 0.0245(12) Uani 1 1 d . . .
C12 C 0.5149(4) 0.0862(2) 0.3222(3) 0.0228(11) Uani 1 1 d . . .
C13 C 0.5874(4) 0.0680(2) 0.3853(3) 0.0277(12) Uani 1 1 d . . .
H13 H 0.6335 0.0393 0.3764 0.033 Uiso 1 1 calc R . .
C14 C 0.5949(4) 0.0900(2) 0.4604(3) 0.0259(12) Uani 1 1 d . A .
C15 C 0.5216(4) 0.1313(2) 0.4737(3) 0.0262(12) Uani 1 1 d . . .
H15 H 0.5221 0.1458 0.5240 0.031 Uiso 1 1 calc R . .
C16 C 0.4473(4) 0.15130(19) 0.4134(3) 0.0226(11) Uani 1 1 d . . .
C17 C 0.3603(5) 0.19157(19) 0.4312(3) 0.0239(12) Uani 1 1 d . . .
H17A H 0.3756 0.2026 0.4856 0.029 Uiso 1 1 calc R . .
H17B H 0.2852 0.1751 0.4275 0.029 Uiso 1 1 calc R . .
C21 C 0.2289(4) 0.32982(19) 0.2907(3) 0.0221(11) Uani 1 1 d . . .
C22 C 0.1957(4) 0.37763(19) 0.2569(3) 0.0222(11) Uani 1 1 d . . .
C23 C 0.1886(4) 0.4203(2) 0.3086(3) 0.0234(11) Uani 1 1 d . . .
H23 H 0.1667 0.4524 0.2870 0.028 Uiso 1 1 calc R . .
C24 C 0.2124(4) 0.41743(19) 0.3907(3) 0.0228(11) Uani 1 1 d . . .
C25 C 0.2388(4) 0.3684(2) 0.4218(3) 0.0253(12) Uani 1 1 d . . .
H25 H 0.2523 0.3648 0.4762 0.030 Uiso 1 1 calc R . .
C26 C 0.2456(4) 0.3246(2) 0.3740(3) 0.0225(11) Uani 1 1 d . . .
C27 C 0.2611(5) 0.27210(19) 0.4117(3) 0.0255(12) Uani 1 1 d . . .
H27A H 0.1892 0.2532 0.4046 0.031 Uiso 1 1 calc R . .
H27B H 0.2780 0.2769 0.4680 0.031 Uiso 1 1 calc R . .
C31 C 0.5017(5) 0.0560(2) 0.2427(3) 0.0306(13) Uani 1 1 d . . .
C32 C 0.5408(5) 0.0893(2) 0.1731(3) 0.0365(14) Uani 1 1 d . . .
H32A H 0.6198 0.0991 0.1835 0.055 Uiso 1 1 calc R . .
H32B H 0.4942 0.1200 0.1676 0.055 Uiso 1 1 calc R . .
H32C H 0.5327 0.0693 0.1252 0.055 Uiso 1 1 calc R . .
C33 C 0.3768(5) 0.0407(2) 0.2246(3) 0.0370(14) Uani 1 1 d . . .
H33A H 0.3513 0.0199 0.2671 0.055 Uiso 1 1 calc R . .
H33B H 0.3697 0.0210 0.1764 0.055 Uiso 1 1 calc R . .
H33C H 0.3305 0.0716 0.2190 0.055 Uiso 1 1 calc R . .
C34 C 0.5740(5) 0.0060(2) 0.2467(3) 0.0355(14) Uani 1 1 d . . .
H34A H 0.6534 0.0148 0.2575 0.053 Uiso 1 1 calc R . .
H34B H 0.5646 -0.0120 0.1971 0.053 Uiso 1 1 calc R . .
H34C H 0.5492 -0.0160 0.2880 0.053 Uiso 1 1 calc R . .
C51 C 0.1604(5) 0.3839(2) 0.1680(3) 0.0281(12) Uani 1 1 d . . .
C52 C 0.2636(6) 0.3738(3) 0.1180(3) 0.0453(17) Uani 1 1 d . . .
H52A H 0.2401 0.3777 0.0630 0.068 Uiso 1 1 calc R . .
H52B H 0.2916 0.3391 0.1276 0.068 Uiso 1 1 calc R . .
H52C H 0.3234 0.3984 0.1324 0.068 Uiso 1 1 calc R . .
C53 C 0.0659(5) 0.3447(2) 0.1420(3) 0.0425(15) Uani 1 1 d . . .
H53A H 0.0454 0.3489 0.0866 0.064 Uiso 1 1 calc R . .
H53B H -0.0003 0.3507 0.1714 0.064 Uiso 1 1 calc R . .
H53C H 0.0936 0.3099 0.1517 0.064 Uiso 1 1 calc R . .
C54 C 0.1148(5) 0.4385(2) 0.1471(3) 0.0380(14) Uani 1 1 d . . .
H54A H 0.0943 0.4404 0.0914 0.057 Uiso 1 1 calc R . .
H54B H 0.1732 0.4638 0.1609 0.057 Uiso 1 1 calc R . .
H54C H 0.0484 0.4455 0.1758 0.057 Uiso 1 1 calc R . .
C61 C 0.2107(5) 0.4649(2) 0.4456(3) 0.0296(13) Uani 1 1 d . . .
C62 C 0.1299(5) 0.4535(2) 0.5121(3) 0.0417(16) Uani 1 1 d . . .
H62A H 0.1287 0.4830 0.5468 0.063 Uiso 1 1 calc R . .
H62B H 0.1572 0.4235 0.5415 0.063 Uiso 1 1 calc R . .
H62C H 0.0538 0.4469 0.4894 0.063 Uiso 1 1 calc R . .
C63 C 0.3320(5) 0.4741(2) 0.4823(3) 0.0429(16) Uani 1 1 d . . .
H63A H 0.3319 0.5037 0.5169 0.064 Uiso 1 1 calc R . .
H63B H 0.3830 0.4805 0.4413 0.064 Uiso 1 1 calc R . .
H63C H 0.3573 0.4439 0.5119 0.064 Uiso 1 1 calc R . .
C64 C 0.1670(5) 0.5142(2) 0.4022(3) 0.0359(14) Uani 1 1 d . . .
H64A H 0.1676 0.5428 0.4387 0.054 Uiso 1 1 calc R . .
H64B H 0.0901 0.5086 0.3801 0.054 Uiso 1 1 calc R . .
H64C H 0.2160 0.5222 0.3605 0.054 Uiso 1 1 calc R . .
C71 C 0.0630(5) 0.1122(2) 0.2958(3) 0.0348(14) Uani 1 1 d . . .
C72 C -0.0517(6) 0.0917(3) 0.3221(4) 0.0507(18) Uani 1 1 d . . .
H72A H -0.0575 0.0549 0.3095 0.061 Uiso 1 1 calc R . .
H72B H -0.0520 0.0952 0.3790 0.061 Uiso 1 1 calc R . .
C73 C -0.1561(5) 0.1192(3) 0.2846(5) 0.059(2) Uani 1 1 d . . .
H73A H -0.1609 0.1140 0.2278 0.071 Uiso 1 1 calc R . .
H73B H -0.2253 0.1054 0.3054 0.071 Uiso 1 1 calc R . .
C74 C -0.1449(5) 0.1762(3) 0.3031(5) 0.0556(19) Uani 1 1 d . . .
H74A H -0.1441 0.1808 0.3599 0.067 Uiso 1 1 calc R . .
H74B H -0.2118 0.1943 0.2797 0.067 Uiso 1 1 calc R . .
C75 C -0.0361(5) 0.2016(2) 0.2733(4) 0.0404(15) Uani 1 1 d . . .
C76 C 0.0821(6) 0.0948(2) 0.2100(3) 0.0448(16) Uani 1 1 d . . .
H76A H 0.1543 0.1080 0.1948 0.067 Uiso 1 1 calc R . .
H76B H 0.0212 0.1081 0.1748 0.067 Uiso 1 1 calc R . .
H76C H 0.0825 0.0574 0.2073 0.067 Uiso 1 1 calc R . .
C77 C 0.1587(5) 0.0899(2) 0.3512(3) 0.0390(15) Uani 1 1 d . . .
H77A H 0.2315 0.1021 0.3354 0.059 Uiso 1 1 calc R . .
H77B H 0.1565 0.0526 0.3488 0.059 Uiso 1 1 calc R . .
H77C H 0.1483 0.1011 0.4043 0.059 Uiso 1 1 calc R . .
C78 C -0.0433(5) 0.2066(3) 0.1826(4) 0.0485(17) Uani 1 1 d . . .
H78A H -0.0512 0.1725 0.1593 0.073 Uiso 1 1 calc R . .
H78B H 0.0254 0.2227 0.1663 0.073 Uiso 1 1 calc R . .
H78C H -0.1086 0.2275 0.1657 0.073 Uiso 1 1 calc R . .
C79 C -0.0229(5) 0.2560(2) 0.3103(4) 0.0466(16) Uani 1 1 d . . .
H79A H -0.0184 0.2531 0.3669 0.070 Uiso 1 1 calc R . .
H79B H -0.0881 0.2771 0.2934 0.070 Uiso 1 1 calc R . .
H79C H 0.0459 0.2720 0.2938 0.070 Uiso 1 1 calc R . .
C81 C 0.7908(7) 0.3886(3) 0.3792(5) 0.063(2) Uani 1 1 d U . .
C82 C 0.6784(7) 0.4007(3) 0.3684(6) 0.072(2) Uani 1 1 d U . .
H82 H 0.6570 0.4190 0.3224 0.086 Uiso 1 1 calc R . .
C83 C 0.5958(11) 0.3902(4) 0.4139(8) 0.112(4) Uani 1 1 d U . .
H83 H 0.5197 0.3994 0.4012 0.135 Uiso 1 1 calc R . .
C84 C 0.6299(11) 0.3653(4) 0.4800(6) 0.095(3) Uani 1 1 d U . .
H84 H 0.5740 0.3604 0.5159 0.114 Uiso 1 1 calc R . .
C85 C 0.7333(10) 0.3463(4) 0.5016(6) 0.093(3) Uani 1 1 d U . .
H85 H 0.7462 0.3266 0.5474 0.112 Uiso 1 1 calc R . .
C86 C 0.8290(10) 0.3580(4) 0.4484(7) 0.113(4) Uani 1 1 d U . .
H86 H 0.9044 0.3469 0.4587 0.135 Uiso 1 1 calc R . .
C87 C 0.8679(11) 0.4067(5) 0.3210(8) 0.136(4) Uani 1 1 d U . .
H87A H 0.8424 0.3936 0.2698 0.204 Uiso 1 1 calc R . .
H87B H 0.9442 0.3943 0.3350 0.204 Uiso 1 1 calc R . .
H87C H 0.8680 0.4441 0.3199 0.204 Uiso 1 1 calc R . .
N1 N 0.3540(4) 0.23937(15) 0.3802(2) 0.0209(9) Uani 1 1 d . . .
N2 N 0.4905(4) 0.25512(17) 0.2473(2) 0.0297(11) Uani 1 1 d . . .
N3 N 0.0634(4) 0.16978(18) 0.3063(3) 0.0313(11) Uani 1 1 d . . .
O1 O 0.3852(3) 0.15562(13) 0.27850(18) 0.0247(8) Uani 1 1 d . . .
O2 O 0.2465(3) 0.28662(13) 0.24744(18) 0.0246(8) Uani 1 1 d . . .
O3 O 0.1654(3) 0.19013(13) 0.27978(19) 0.0262(8) Uani 1 1 d . . .
Cl1 Cl 0.29279(13) 0.20473(6) 0.11896(7) 0.0369(4) Uani 1 1 d . . .
Ti1 Ti 0.29977(8) 0.21726(4) 0.25621(5) 0.0214(3) Uani 1 1 d . . .
C41 C 0.6804(5) 0.0695(2) 0.5263(3) 0.0394(15) Uani 1 1 d D . .
C43 C 0.7586(11) 0.0288(6) 0.5008(7) 0.038(3) Uani 0.50 1 d P A 1
H43A H 0.7955 0.0406 0.4551 0.057 Uiso 0.50 1 calc PR A 1
H43B H 0.7156 -0.0023 0.4878 0.057 Uiso 0.50 1 calc PR A 1
H43C H 0.8156 0.0214 0.5427 0.057 Uiso 0.50 1 calc PR A 1
C44 C 0.6183(12) 0.0550(6) 0.5977(8) 0.039(3) Uani 0.50 1 d P A 1
H44A H 0.5696 0.0833 0.6114 0.058 Uiso 0.50 1 calc PR A 1
H44B H 0.6732 0.0479 0.6411 0.058 Uiso 0.50 1 calc PR A 1
H44C H 0.5724 0.0246 0.5864 0.058 Uiso 0.50 1 calc PR A 1
C42 C 0.7629(9) 0.1194(4) 0.5494(7) 0.037(3) Uani 0.50 1 d PD A 1
H42A H 0.7170 0.1477 0.5667 0.055 Uiso 0.50 1 calc PR A 1
H42B H 0.8019 0.1301 0.5040 0.055 Uiso 0.50 1 calc PR A 1
H42C H 0.8185 0.1098 0.5912 0.055 Uiso 0.50 1 calc PR A 1
C47 C 0.6459(13) 0.0079(5) 0.5366(8) 0.061(4) Uani 0.50 1 d PD A 2
H47A H 0.6555 -0.0103 0.4880 0.092 Uiso 0.50 1 calc PR A 2
H47B H 0.5673 0.0054 0.5496 0.092 Uiso 0.50 1 calc PR A 2
H47C H 0.6948 -0.0074 0.5781 0.092 Uiso 0.50 1 calc PR A 2
C45 C 0.6597(15) 0.0869(8) 0.6066(8) 0.062(5) Uani 0.50 1 d P A 2
H45A H 0.5786 0.0889 0.6123 0.092 Uiso 0.50 1 calc PR A 2
H45B H 0.6934 0.1207 0.6157 0.092 Uiso 0.50 1 calc PR A 2
H45C H 0.6937 0.0626 0.6443 0.092 Uiso 0.50 1 calc PR A 2
C46 C 0.7996(12) 0.0651(9) 0.5047(9) 0.068(5) Uani 0.50 1 d P A 2
H46A H 0.8005 0.0537 0.4508 0.101 Uiso 0.50 1 calc PR A 2
H46B H 0.8396 0.0402 0.5386 0.101 Uiso 0.50 1 calc PR A 2
H46C H 0.8366 0.0984 0.5104 0.101 Uiso 0.50 1 calc PR A 2

loop_
_atom_site_aniso_label
_atom_site_aniso_U_11
_atom_site_aniso_U_22
_atom_site_aniso_U_33
_atom_site_aniso_U_23
_atom_site_aniso_U_13
_atom_site_aniso_U_12
C1 0.036(3) 0.033(3) 0.013(3) -0.001(2) 0.001(2) -0.004(2)
C2 0.029(3) 0.035(3) 0.019(3) 0.002(2) 0.002(2) -0.002(2)
C3 0.047(4) 0.044(4) 0.026(3) 0.009(3) 0.009(3) -0.003(3)
C4 0.043(4) 0.064(4) 0.031(3) -0.008(3) 0.018(3) 0.003(3)
C11 0.036(3) 0.029(3) 0.010(2) -0.001(2) 0.009(2) 0.001(2)
C12 0.026(3) 0.032(3) 0.011(2) 0.001(2) 0.006(2) 0.002(2)
C13 0.029(3) 0.038(3) 0.017(3) 0.003(2) 0.009(2) 0.002(2)
C14 0.027(3) 0.040(3) 0.011(2) 0.005(2) 0.000(2) -0.001(2)
C15 0.034(3) 0.038(3) 0.007(2) 0.003(2) 0.004(2) 0.001(2)
C16 0.032(3) 0.025(3) 0.011(2) 0.006(2) 0.005(2) -0.001(2)
C17 0.042(3) 0.026(3) 0.005(2) 0.002(2) 0.008(2) -0.001(2)
C21 0.031(3) 0.027(3) 0.009(2) -0.001(2) 0.006(2) -0.001(2)
C22 0.028(3) 0.027(3) 0.012(2) 0.004(2) 0.008(2) -0.001(2)
C23 0.027(3) 0.025(3) 0.018(3) 0.002(2) 0.006(2) 0.006(2)
C24 0.028(3) 0.027(3) 0.014(2) -0.001(2) 0.009(2) 0.005(2)
C25 0.035(3) 0.034(3) 0.007(2) -0.002(2) 0.003(2) 0.002(2)
C26 0.025(3) 0.031(3) 0.013(2) 0.002(2) 0.005(2) 0.002(2)
C27 0.042(3) 0.028(3) 0.007(2) 0.001(2) 0.007(2) 0.008(2)
C31 0.046(4) 0.035(3) 0.012(3) -0.001(2) 0.008(2) 0.007(3)
C32 0.056(4) 0.044(4) 0.011(3) 0.000(2) 0.016(2) 0.011(3)
C33 0.047(4) 0.042(4) 0.022(3) -0.010(3) 0.002(3) -0.002(3)
C34 0.046(4) 0.041(3) 0.020(3) -0.004(3) 0.007(2) 0.013(3)
C51 0.040(3) 0.033(3) 0.010(3) 0.003(2) 0.000(2) 0.004(2)
C52 0.061(4) 0.062(4) 0.014(3) 0.007(3) 0.010(3) 0.016(3)
C53 0.052(4) 0.046(4) 0.027(3) 0.005(3) -0.014(3) -0.003(3)
C54 0.057(4) 0.040(3) 0.017(3) 0.006(2) -0.001(3) 0.008(3)
C61 0.047(4) 0.027(3) 0.017(3) -0.003(2) 0.013(2) 0.004(3)
C62 0.057(4) 0.045(4) 0.026(3) -0.002(3) 0.024(3) 0.011(3)
C63 0.062(4) 0.039(4) 0.027(3) -0.010(3) 0.002(3) 0.002(3)
C64 0.056(4) 0.031(3) 0.022(3) -0.002(2) 0.009(3) 0.006(3)
C71 0.040(3) 0.038(3) 0.028(3) -0.001(3) 0.013(3) -0.008(3)
C72 0.053(4) 0.048(4) 0.053(4) 0.002(3) 0.018(3) -0.016(3)
C73 0.030(4) 0.071(5) 0.076(5) 0.010(4) 0.014(3) -0.017(3)
C74 0.033(4) 0.065(5) 0.071(5) 0.010(4) 0.021(3) 0.003(3)
C75 0.039(4) 0.046(4) 0.037(3) 0.008(3) 0.009(3) 0.001(3)
C76 0.066(4) 0.039(4) 0.030(3) -0.007(3) 0.004(3) -0.006(3)
C77 0.055(4) 0.033(3) 0.029(3) 0.004(3) 0.006(3) -0.003(3)
C78 0.042(4) 0.056(4) 0.046(4) 0.008(3) -0.010(3) -0.004(3)
C79 0.037(4) 0.046(4) 0.058(4) -0.001(3) 0.011(3) 0.003(3)
C81 0.077(5) 0.060(4) 0.056(4) -0.022(4) 0.019(4) -0.012(4)
C82 0.056(5) 0.061(5) 0.100(6) -0.021(4) 0.017(4) -0.007(4)
C83 0.128(7) 0.095(7) 0.116(7) -0.029(6) 0.023(6) -0.013(6)
C84 0.129(7) 0.089(6) 0.069(6) -0.034(5) 0.018(5) -0.025(6)
C85 0.117(7) 0.092(6) 0.068(5) -0.017(5) -0.005(5) -0.023(6)
C86 0.116(7) 0.098(6) 0.119(7) -0.043(6) -0.035(6) -0.015(6)
C87 0.138(8) 0.137(8) 0.139(8) -0.039(7) 0.058(7) -0.029(6)
N1 0.033(2) 0.024(2) 0.0058(19) -0.0005(16) 0.0039(16) 0.0069(19)
N2 0.043(3) 0.034(3) 0.013(2) 0.0021(19) 0.0088(19) 0.003(2)
N3 0.032(3) 0.037(3) 0.026(2) 0.003(2) 0.013(2) -0.004(2)
O1 0.035(2) 0.035(2) 0.0051(16) 0.0026(15) 0.0035(14) 0.0052(16)
O2 0.041(2) 0.0248(19) 0.0084(16) -0.0006(14) 0.0047(14) 0.0014(16)
O3 0.035(2) 0.033(2) 0.0115(17) -0.0016(15) 0.0074(15) -0.0031(16)
Cl1 0.0608(10) 0.0440(9) 0.0061(6) -0.0006(6) 0.0029(6) 0.0047(7)
Ti1 0.0337(5) 0.0269(5) 0.0041(4) 0.0005(4) 0.0042(3) 0.0016(4)
C41 0.034(3) 0.070(4) 0.014(3) 0.005(3) -0.002(2) 0.016(3)
C43 0.028(8) 0.072(10) 0.014(6) 0.012(6) -0.003(5) 0.018(7)
C44 0.042(8) 0.049(9) 0.023(7) 0.011(7) -0.006(6) 0.003(7)
C42 0.029(6) 0.055(8) 0.025(6) 0.008(6) -0.014(5) 0.002(6)
C47 0.068(10) 0.070(10) 0.044(8) 0.023(7) -0.015(7) 0.022(8)
C45 0.077(13) 0.097(14) 0.010(6) 0.000(8) -0.003(7) 0.041(11)
C46 0.030(9) 0.132(18) 0.038(9) 0.012(10) -0.012(6) 0.000(10)

loop_
_atom_type_symbol
_atom_type_description
_atom_type_scat_dispersion_real
_atom_type_scat_dispersion_imag
_atom_type_scat_source
C C 0.0033 0.0016 'International Tables Vol C Tables 4.2.6.8 and 6.1.1.4'
H H 0.0000 0.0000 'International Tables Vol C Tables 4.2.6.8 and 6.1.1.4'
N N 0.0061 0.0033 'International Tables Vol C Tables 4.2.6.8 and 6.1.1.4'
O O 0.0106 0.0060 'International Tables Vol C Tables 4.2.6.8 and 6.1.1.4'
Cl Cl 0.1484 0.1585 'International Tables Vol C Tables 4.2.6.8 and 6.1.1.4'
Ti Ti 0.2776 0.4457 'International Tables Vol C Tables 4.2.6.8 and 6.1.1.4'

loop_
_geom_angle_atom_site_label_1
_geom_angle_atom_site_label_2
_geom_angle_atom_site_label_3
_geom_angle
N1 C1 C2 112.3(4)
N1 C1 H1A 109.1
C2 C1 H1A 109.1
N1 C1 H1B 109.1
C2 C1 H1B 109.1
H1A C1 H1B 107.9
N2 C2 C1 109.4(4)
N2 C2 H2A 109.8
C1 C2 H2A 109.8
N2 C2 H2B 109.8
C1 C2 H2B 109.8
H2A C2 H2B 108.2
N2 C3 H3A 109.5
N2 C3 H3B 109.5
H3A C3 H3B 109.5
N2 C3 H3C 109.5
H3A C3 H3C 109.5
H3B C3 H3C 109.5
N2 C4 H4A 109.5
N2 C4 H4B 109.5
H4A C4 H4B 109.5
N2 C4 H4C 109.5
H4A C4 H4C 109.5
H4B C4 H4C 109.5
O1 C11 C12 122.7(4)
O1 C11 C16 117.2(4)
C12 C11 C16 120.1(5)
C13 C12 C11 116.8(5)
C13 C12 C31 121.1(5)
C11 C12 C31 122.0(4)
C14 C13 C12 124.2(5)
C14 C13 H13 117.9
C12 C13 H13 117.9
C15 C14 C13 117.2(5)
C15 C14 C41 121.1(5)
C13 C14 C41 121.6(5)
C14 C15 C16 121.3(5)
C14 C15 H15 119.3
C16 C15 H15 119.3
C15 C16 C11 119.8(5)
C15 C16 C17 120.3(4)
C11 C16 C17 119.8(4)
C16 C17 N1 117.1(4)
C16 C17 H17A 108.0
N1 C17 H17A 108.0
C16 C17 H17B 108.0
N1 C17 H17B 108.0
H17A C17 H17B 107.3
O2 C21 C22 123.0(4)
O2 C21 C26 116.6(4)
C22 C21 C26 120.4(4)
C21 C22 C23 117.0(4)
C21 C22 C51 122.7(4)
C23 C22 C51 120.2(4)
C24 C23 C22 124.1(5)
C24 C23 H23 117.9
C22 C23 H23 117.9
C25 C24 C23 116.7(4)
C25 C24 C61 119.9(4)
C23 C24 C61 123.4(4)
C26 C25 C24 121.9(4)
C26 C25 H25 119.1
C24 C25 H25 119.1
C25 C26 C21 119.7(5)
C25 C26 C27 119.2(4)
C21 C26 C27 120.9(4)
C26 C27 N1 114.9(4)
C26 C27 H27A 108.5
N1 C27 H27A 108.5
C26 C27 H27B 108.5
N1 C27 H27B 108.5
H27A C27 H27B 107.5
C33 C31 C34 108.1(5)
C33 C31 C32 108.4(5)
C34 C31 C32 107.8(4)
C33 C31 C12 109.9(4)
C34 C31 C12 110.9(4)
C32 C31 C12 111.6(4)
C31 C32 H32A 109.5
C31 C32 H32B 109.5
H32A C32 H32B 109.5
C31 C32 H32C 109.5
H32A C32 H32C 109.5
H32B C32 H32C 109.5
C31 C33 H33A 109.5
C31 C33 H33B 109.5
H33A C33 H33B 109.5
C31 C33 H33C 109.5
H33A C33 H33C 109.5
H33B C33 H33C 109.5
C31 C34 H34A 109.5
C31 C34 H34B 109.5
H34A C34 H34B 109.5
C31 C34 H34C 109.5
H34A C34 H34C 109.5
H34B C34 H34C 109.5
C54 C51 C53 107.6(5)
C54 C51 C52 107.4(5)
C53 C51 C52 107.8(5)
C54 C51 C22 112.8(4)
C53 C51 C22 110.6(4)
C52 C51 C22 110.6(4)
C51 C52 H52A 109.5
C51 C52 H52B 109.5
H52A C52 H52B 109.5
C51 C52 H52C 109.5
H52A C52 H52C 109.5
H52B C52 H52C 109.5
C51 C53 H53A 109.5
C51 C53 H53B 109.5
H53A C53 H53B 109.5
C51 C53 H53C 109.5
H53A C53 H53C 109.5
H53B C53 H53C 109.5
C51 C54 H54A 109.5
C51 C54 H54B 109.5
H54A C54 H54B 109.5
C51 C54 H54C 109.5
H54A C54 H54C 109.5
H54B C54 H54C 109.5
C63 C61 C24 108.7(4)
C63 C61 C64 109.7(5)
C24 C61 C64 112.4(4)
C63 C61 C62 108.9(5)
C24 C61 C62 109.0(4)
C64 C61 C62 107.9(4)
C61 C62 H62A 109.5
C61 C62 H62B 109.5
H62A C62 H62B 109.5
C61 C62 H62C 109.5
H62A C62 H62C 109.5
H62B C62 H62C 109.5
C61 C63 H63A 109.5
C61 C63 H63B 109.5
H63A C63 H63B 109.5
C61 C63 H63C 109.5
H63A C63 H63C 109.5
H63B C63 H63C 109.5
C61 C64 H64A 109.5
C61 C64 H64B 109.5
H64A C64 H64B 109.5
C61 C64 H64C 109.5
H64A C64 H64C 109.5
H64B C64 H64C 109.5
N3 C71 C77 107.6(5)
N3 C71 C72 107.6(5)
C77 C71 C72 108.1(5)
N3 C71 C76 113.4(5)
C77 C71 C76 109.0(5)
C72 C71 C76 110.9(5)
C73 C72 C71 114.4(5)
C73 C72 H72A 108.7
C71 C72 H72A 108.7
C73 C72 H72B 108.7
C71 C72 H72B 108.7
H72A C72 H72B 107.6
C74 C73 C72 108.1(6)
C74 C73 H73A 110.1
C72 C73 H73A 110.1
C74 C73 H73B 110.1
C72 C73 H73B 110.1
H73A C73 H73B 108.4
C73 C74 C75 113.9(5)
C73 C74 H74A 108.8
C75 C74 H74A 108.8
C73 C74 H74B 108.8
C75 C74 H74B 108.8
H74A C74 H74B 107.7
N3 C75 C79 106.8(5)
N3 C75 C78 114.0(5)
C79 C75 C78 109.3(5)
N3 C75 C74 106.4(5)
C79 C75 C74 108.2(5)
C78 C75 C74 111.8(5)
C71 C76 H76A 109.5
C71 C76 H76B 109.5
H76A C76 H76B 109.5
C71 C76 H76C 109.5
H76A C76 H76C 109.5
H76B C76 H76C 109.5
C71 C77 H77A 109.5
C71 C77 H77B 109.5
H77A C77 H77B 109.5
C71 C77 H77C 109.5
H77A C77 H77C 109.5
H77B C77 H77C 109.5
C75 C78 H78A 109.5
C75 C78 H78B 109.5
H78A C78 H78B 109.5
C75 C78 H78C 109.5
H78A C78 H78C 109.5
H78B C78 H78C 109.5
C75 C79 H79A 109.5
C75 C79 H79B 109.5
H79A C79 H79B 109.5
C75 C79 H79C 109.5
H79A C79 H79C 109.5
H79B C79 H79C 109.5
C82 C81 C86 118.4(9)
C82 C81 C87 118.3(10)
C86 C81 C87 123.3(10)
C83 C82 C81 128.5(11)
C83 C82 H82 115.7
C81 C82 H82 115.7
C82 C83 C84 114.1(13)
C82 C83 H83 123.0
C84 C83 H83 122.9
C83 C84 C85 128.6(12)
C83 C84 H84 115.7
C85 C84 H84 115.7
C84 C85 C86 117.1(11)
C84 C85 H85 121.5
C86 C85 H85 121.4
C81 C86 C85 112.9(10)
C81 C86 H86 123.5
C85 C86 H86 123.5
C81 C87 H87A 109.5
C81 C87 H87B 109.5
H87A C87 H87B 109.5
C81 C87 H87C 109.5
H87A C87 H87C 109.5
H87B C87 H87C 109.5
C1 N1 C27 109.5(4)
C1 N1 C17 109.6(4)
C27 N1 C17 105.1(4)
C1 N1 Ti1 114.3(3)
C27 N1 Ti1 108.2(3)
C17 N1 Ti1 109.6(3)
C3 N2 C4 107.0(4)
C3 N2 C2 109.4(4)
C4 N2 C2 106.8(4)
C3 N2 Ti1 114.3(3)
C4 N2 Ti1 113.6(4)
C2 N2 Ti1 105.5(3)
O3 N3 C71 109.1(4)
O3 N3 C75 109.4(4)
C71 N3 C75 120.0(5)
C11 O1 Ti1 142.7(3)
C21 O2 Ti1 142.3(3)
N3 O3 Ti1 174.2(3)
O3 Ti1 O2 95.51(16)
O3 Ti1 O1 95.05(16)
O2 Ti1 O1 165.70(16)
O3 Ti1 N1 94.95(15)
O2 Ti1 N1 84.58(14)
O1 Ti1 N1 84.94(14)
O3 Ti1 Cl1 101.32(12)
O2 Ti1 Cl1 93.54(10)
O1 Ti1 Cl1 93.79(10)
N1 Ti1 Cl1 163.72(12)
O3 Ti1 N2 170.64(15)
O2 Ti1 N2 85.22(15)
O1 Ti1 N2 82.80(15)
N1 Ti1 N2 75.80(14)
Cl1 Ti1 N2 87.93(11)
C46 C41 C45 118.2(10)
C45 C41 C43 129.2(8)
C46 C41 C44 134.5(9)
C43 C41 C44 113.8(9)
C46 C41 C14 115.1(7)
C45 C41 C14 115.5(7)
C43 C41 C14 114.4(6)
C44 C41 C14 110.3(7)
C46 C41 C42 64.3(9)
C45 C41 C42 70.7(10)
C43 C41 C42 105.1(8)
C44 C41 C42 108.0(8)
C14 C41 C42 104.5(5)
C46 C41 C47 101.2(11)
C45 C41 C47 97.9(10)
C43 C41 C47 60.5(8)
C44 C41 C47 62.7(8)
C14 C41 C47 104.7(6)
C42 C41 C47 150.8(7)
C41 C43 H43A 109.5
C41 C43 H43B 109.5
H43A C43 H43B 109.5
C41 C43 H43C 109.5
H43A C43 H43C 109.5
H43B C43 H43C 109.5
C41 C44 H44A 109.5
C41 C44 H44B 109.5
H44A C44 H44B 109.5
C41 C44 H44C 109.5
H44A C44 H44C 109.5
H44B C44 H44C 109.5
C41 C42 H42A 109.5
C41 C42 H42B 109.5
H42A C42 H42B 109.5
C41 C42 H42C 109.5
H42A C42 H42C 109.5
H42B C42 H42C 109.5
C41 C47 H47A 109.5
C41 C47 H47B 109.5
H47A C47 H47B 109.5
C41 C47 H47C 109.5
H47A C47 H47C 109.5
H47B C47 H47C 109.5
C41 C45 H45A 109.5
C41 C45 H45B 109.5
H45A C45 H45B 109.5
C41 C45 H45C 109.5
H45A C45 H45C 109.5
H45B C45 H45C 109.5
C41 C46 H46A 109.5
C41 C46 H46B 109.5
H46A C46 H46B 109.5
C41 C46 H46C 109.5
H46A C46 H46C 109.5
H46B C46 H46C 109.5

loop_
_geom_bond_atom_site_label_1
_geom_bond_atom_site_label_2
_geom_bond_distance
C1 N1 1.492(7)
C1 C2 1.517(7)
C1 H1A 0.9700
C1 H1B 0.9700
C2 N2 1.502(6)
C2 H2A 0.9700
C2 H2B 0.9700
C3 N2 1.479(7)
C3 H3A 0.9600
C3 H3B 0.9600
C3 H3C 0.9600
C4 N2 1.485(7)
C4 H4A 0.9600
C4 H4B 0.9600
C4 H4C 0.9600
C11 O1 1.350(6)
C11 C12 1.409(7)
C11 C16 1.411(7)
C12 C13 1.399(7)
C12 C31 1.555(7)
C13 C14 1.391(7)
C13 H13 0.9300
C14 C15 1.390(7)
C14 C41 1.540(7)
C15 C16 1.394(7)
C15 H15 0.9300
C16 C17 1.494(7)
C17 N1 1.500(6)
C17 H17A 0.9700
C17 H17B 0.9700
C21 O2 1.353(6)
C21 C22 1.398(7)
C21 C26 1.419(6)
C22 C23 1.409(7)
C22 C51 1.545(7)
C23 C24 1.403(7)
C23 H23 0.9300
C24 C25 1.391(7)
C24 C61 1.534(7)
C25 C26 1.391(7)
C25 H25 0.9300
C26 C27 1.498(7)
C27 N1 1.499(6)
C27 H27A 0.9700
C27 H27B 0.9700
C31 C33 1.521(8)
C31 C34 1.534(8)
C31 C32 1.550(7)
C32 H32A 0.9600
C32 H32B 0.9600
C32 H32C 0.9600
C33 H33A 0.9600
C33 H33B 0.9600
C33 H33C 0.9600
C34 H34A 0.9600
C34 H34B 0.9600
C34 H34C 0.9600
C51 C54 1.532(7)
C51 C53 1.535(8)
C51 C52 1.541(8)
C52 H52A 0.9600
C52 H52B 0.9600
C52 H52C 0.9600
C53 H53A 0.9600
C53 H53B 0.9600
C53 H53C 0.9600
C54 H54A 0.9600
C54 H54B 0.9600
C54 H54C 0.9600
C61 C63 1.526(8)
C61 C64 1.534(7)
C61 C62 1.547(7)
C62 H62A 0.9600
C62 H62B 0.9600
C62 H62C 0.9600
C63 H63A 0.9600
C63 H63B 0.9600
C63 H63C 0.9600
C64 H64A 0.9600
C64 H64B 0.9600
C64 H64C 0.9600
C71 N3 1.488(7)
C71 C77 1.521(8)
C71 C72 1.532(8)
C71 C76 1.553(8)
C72 C73 1.512(10)
C72 H72A 0.9700
C72 H72B 0.9700
C73 C74 1.500(10)
C73 H73A 0.9700
C73 H73B 0.9700
C74 C75 1.541(8)
C74 H74A 0.9700
C74 H74B 0.9700
C75 N3 1.497(7)
C75 C79 1.535(9)
C75 C78 1.540(9)
C76 H76A 0.9600
C76 H76B 0.9600
C76 H76C 0.9600
C77 H77A 0.9600
C77 H77B 0.9600
C77 H77C 0.9600
C78 H78A 0.9600
C78 H78B 0.9600
C78 H78C 0.9600
C79 H79A 0.9600
C79 H79B 0.9600
C79 H79C 0.9600
C81 C82 1.350(11)
C81 C86 1.456(14)
C81 C87 1.456(13)
C82 C83 1.303(13)
C82 H82 0.9300
C83 C84 1.328(15)
C83 H83 0.9300
C84 C85 1.331(14)
C84 H84 0.9300
C85 C86 1.513(15)
C85 H85 0.9300
C86 H86 0.9300
C87 H87A 0.9600
C87 H87B 0.9600
C87 H87C 0.9600
N1 Ti1 2.228(4)
N2 Ti1 2.443(5)
N3 O3 1.401(5)
O1 Ti1 1.894(3)
O2 Ti1 1.888(3)
O3 Ti1 1.785(3)
Cl1 Ti1 2.3461(14)
C41 C46 1.467(16)
C41 C45 1.468(14)
C41 C43 1.473(14)
C41 C44 1.500(14)
C41 C42 1.634(11)
C41 C47 1.644(13)
C43 H43A 0.9600
C43 H43B 0.9600
C43 H43C 0.9600
C44 H44A 0.9600
C44 H44B 0.9600
C44 H44C 0.9600
C42 H42A 0.9600
C42 H42B 0.9600
C42 H42C 0.9600
C47 H47A 0.9600
C47 H47B 0.9600
C47 H47C 0.9600
C45 H45A 0.9600
C45 H45B 0.9600
C45 H45C 0.9600
C46 H46A 0.9600
C46 H46B 0.9600
C46 H46C 0.9600

loop_
_geom_torsion_atom_site_label_1
_geom_torsion_atom_site_label_2
_geom_torsion_atom_site_label_3
_geom_torsion_atom_site_label_4
_geom_torsion
N1 C1 C2 N2 53.7(6)
O1 C11 C12 C13 172.8(5)
C16 C11 C12 C13 -7.8(7)
O1 C11 C12 C31 -11.5(8)
C16 C11 C12 C31 167.9(5)
C11 C12 C13 C14 2.3(8)
C31 C12 C13 C14 -173.4(5)
C12 C13 C14 C15 3.0(8)
C12 C13 C14 C41 -177.3(5)
C13 C14 C15 C16 -2.9(8)
C41 C14 C15 C16 177.4(5)
C14 C15 C16 C11 -2.5(8)
C14 C15 C16 C17 173.2(5)
O1 C11 C16 C15 -172.5(4)
C12 C11 C16 C15 8.1(7)
O1 C11 C16 C17 11.8(7)
C12 C11 C16 C17 -167.6(5)
C15 C16 C17 N1 130.4(5)
C11 C16 C17 N1 -53.9(7)
O2 C21 C22 C23 -175.4(4)
C26 C21 C22 C23 4.6(7)
O2 C21 C22 C51 8.4(8)
C26 C21 C22 C51 -171.5(5)
C21 C22 C23 C24 -0.1(8)
C51 C22 C23 C24 176.2(5)
C22 C23 C24 C25 -3.4(8)
C22 C23 C24 C61 176.5(5)
C23 C24 C25 C26 2.3(8)
C61 C24 C25 C26 -177.5(5)
C24 C25 C26 C21 2.0(8)
C24 C25 C26 C27 -173.1(5)
O2 C21 C26 C25 174.4(4)
C22 C21 C26 C25 -5.7(7)
O2 C21 C26 C27 -10.6(7)
C22 C21 C26 C27 169.4(5)
C25 C26 C27 N1 -131.6(5)
C21 C26 C27 N1 53.3(7)
C13 C12 C31 C33 121.0(5)
C11 C12 C31 C33 -54.5(6)
C13 C12 C31 C34 1.5(7)
C11 C12 C31 C34 -174.0(5)
C13 C12 C31 C32 -118.7(5)
C11 C12 C31 C32 65.8(6)
C21 C22 C51 C54 173.5(5)
C23 C22 C51 C54 -2.5(7)
C21 C22 C51 C53 53.0(7)
C23 C22 C51 C53 -123.0(5)
C21 C22 C51 C52 -66.2(7)
C23 C22 C51 C52 117.7(5)
C25 C24 C61 C63 64.6(6)
C23 C24 C61 C63 -115.2(6)
C25 C24 C61 C64 -173.7(5)
C23 C24 C61 C64 6.5(7)
C25 C24 C61 C62 -54.0(7)
C23 C24 C61 C62 126.1(5)
N3 C71 C72 C73 51.4(7)
C77 C71 C72 C73 167.3(6)
C76 C71 C72 C73 -73.2(7)
C71 C72 C73 C74 -57.3(8)
C72 C73 C74 C75 58.9(8)
C73 C74 C75 N3 -54.2(8)
C73 C74 C75 C79 -168.7(6)
C73 C74 C75 C78 70.9(8)
C86 C81 C82 C83 2.7(14)
C87 C81 C82 C83 -177.4(10)
C81 C82 C83 C84 1.6(15)
C82 C83 C84 C85 -6.2(17)
C83 C84 C85 C86 5.9(16)
C82 C81 C86 C85 -2.8(11)
C87 C81 C86 C85 177.3(9)
C84 C85 C86 C81 -0.9(12)
C2 C1 N1 C27 -154.2(4)
C2 C1 N1 C17 91.0(5)
C2 C1 N1 Ti1 -32.5(5)
C26 C27 N1 C1 57.3(5)
C26 C27 N1 C17 175.0(4)
C26 C27 N1 Ti1 -67.9(5)
C16 C17 N1 C1 -62.1(5)
C16 C17 N1 C27 -179.8(4)
C16 C17 N1 Ti1 64.1(5)
C1 C2 N2 C3 78.1(5)
C1 C2 N2 C4 -166.4(5)
C1 C2 N2 Ti1 -45.3(5)
C77 C71 N3 O3 66.1(5)
C72 C71 N3 O3 -177.6(4)
C76 C71 N3 O3 -54.6(6)
C77 C71 N3 C75 -166.6(4)
C72 C71 N3 C75 -50.3(6)
C76 C71 N3 C75 72.8(6)
C79 C75 N3 O3 -65.9(5)
C78 C75 N3 O3 54.9(6)
C74 C75 N3 O3 178.6(5)
C79 C75 N3 C71 166.8(5)
C78 C75 N3 C71 -72.3(6)
C74 C75 N3 C71 51.4(6)
C12 C11 O1 Ti1 -169.4(4)
C16 C11 O1 Ti1 11.2(8)
C22 C21 O2 Ti1 173.4(4)
C26 C21 O2 Ti1 -6.7(8)
C21 O2 Ti1 O3 85.6(5)
C21 O2 Ti1 O1 -51.9(9)
C21 O2 Ti1 N1 -8.8(5)
C21 O2 Ti1 Cl1 -172.6(5)
C21 O2 Ti1 N2 -85.0(5)
C11 O1 Ti1 O3 -93.3(5)
C11 O1 Ti1 O2 44.2(9)
C11 O1 Ti1 N1 1.2(5)
C11 O1 Ti1 Cl1 165.0(5)
C11 O1 Ti1 N2 77.5(5)
C1 N1 Ti1 O3 -176.4(3)
C27 N1 Ti1 O3 -54.0(3)
C17 N1 Ti1 O3 60.1(3)
C1 N1 Ti1 O2 -81.3(3)
C27 N1 Ti1 O2 41.1(3)
C17 N1 Ti1 O2 155.2(3)
C1 N1 Ti1 O1 89.0(3)
C27 N1 Ti1 O1 -148.7(3)
C17 N1 Ti1 O1 -34.6(3)
C1 N1 Ti1 Cl1 2.8(6)
C27 N1 Ti1 Cl1 125.1(4)
C17 N1 Ti1 Cl1 -120.8(4)
C1 N1 Ti1 N2 5.1(3)
C27 N1 Ti1 N2 127.5(3)
C17 N1 Ti1 N2 -118.4(3)
C3 N2 Ti1 O2 -12.7(3)
C4 N2 Ti1 O2 -135.9(4)
C2 N2 Ti1 O2 107.5(3)
C3 N2 Ti1 O1 175.1(3)
C4 N2 Ti1 O1 52.0(4)
C2 N2 Ti1 O1 -64.7(3)
C3 N2 Ti1 N1 -98.3(3)
C4 N2 Ti1 N1 138.5(4)
C2 N2 Ti1 N1 21.9(3)
C3 N2 Ti1 Cl1 81.0(3)
C4 N2 Ti1 Cl1 -42.1(4)
C2 N2 Ti1 Cl1 -158.8(3)
C15 C14 C41 C46 -128.8(11)
C13 C14 C41 C46 51.5(12)
C15 C14 C41 C45 14.5(12)
C13 C14 C41 C45 -165.1(10)
C15 C14 C41 C43 -175.0(8)
C13 C14 C41 C43 5.3(10)
C15 C14 C41 C44 55.1(9)
C13 C14 C41 C44 -124.5(8)
C15 C14 C41 C42 -60.7(7)
C13 C14 C41 C42 119.6(7)
C15 C14 C41 C47 121.0(8)
C13 C14 C41 C47 -58.7(8)

loop_
_platon_squeeze_void_nr
_platon_squeeze_void_average_x
_platon_squeeze_void_average_y
_platon_squeeze_void_average_z
_platon_squeeze_void_volume
_platon_squeeze_void_count_electrons
_platon_squeeze_void_content
1 -0.111 0.258 0.006 58 2 ' '
2 0.111 0.758 0.494 58 2 ' '
3 -0.111 0.242 0.506 58 2 ' '
4 0.111 0.742 0.994 58 2 ' '
